data_7018153
loop_
_publ_author_name
'Lin, Shuang-Yan'
'Zhao, Lang'
'Ke, Hongshan'
'Guo, Yun-Nan'
'Tang, Jinkui'
'Guo, Yang'
'Dou, Jianmin'

_publ_section_title
;
 Steric hindrances create a discrete linear Dy(4) complex exhibiting SMM
 behaviour.
;
_journal_issue 11
_journal_name_full 'Dalton transactions (Cambridge, England : 2003)'
_journal_page_first 3248
_journal_page_last 3252
_journal_paper_doi 10.1039/c2dt11539e
_journal_volume 41
_journal_year 2012
_chemical_formula_sum 'C126 H112 Dy4 N4 O34'
_chemical_formula_weight 2876.20
_chemical_name_systematic
;
?
;
_space_group_IT_number 2
_symmetry_cell_setting triclinic
_symmetry_space_group_name_Hall '-P 1'
_symmetry_space_group_name_H-M 'P -1'
_atom_sites_solution_hydrogens geom
_atom_sites_solution_primary direct
_atom_sites_solution_secondary difmap
_audit_creation_method SHELXL-97
_cell_angle_alpha 111.3530(10)
_cell_angle_beta 97.8070(10)
_cell_angle_gamma 118.4660(10)
_cell_formula_units_Z 1
_cell_length_a 15.3812(10)
_cell_length_b 15.6120(10)
_cell_length_c 15.9042(11)
_cell_measurement_reflns_used 5006
_cell_measurement_temperature 185(2)
_cell_measurement_theta_max 26.07
_cell_measurement_theta_min 2.6
_cell_volume 2895.1(3)
_computing_cell_refinement 'Bruker SMART'
_computing_data_collection 'Bruker SMART'
_computing_data_reduction 'Bruker SAINT'
_computing_structure_refinement 'SHELXL-97 (Sheldrick, 1997)'
_computing_structure_solution 'SHELXS-97 (Sheldrick, 1990)'
_diffrn_ambient_temperature 187(2)
_diffrn_detector_area_resol_mean 8.366
_diffrn_measured_fraction_theta_full 0.989
_diffrn_measured_fraction_theta_max 0.989
_diffrn_measurement_device_type 'CCD area detector'
_diffrn_measurement_method 'phi and omega scans'
_diffrn_radiation_monochromator graphite
_diffrn_radiation_source 'fine-focus sealed tube'
_diffrn_radiation_type MoK\a
_diffrn_radiation_wavelength 0.71073
_diffrn_reflns_av_R_equivalents 0.0415
_diffrn_reflns_av_sigmaI/netI 0.1035
_diffrn_reflns_limit_h_max 18
_diffrn_reflns_limit_h_min -19
_diffrn_reflns_limit_k_max 19
_diffrn_reflns_limit_k_min -19
_diffrn_reflns_limit_l_max 12
_diffrn_reflns_limit_l_min -19
_diffrn_reflns_number 16228
_diffrn_reflns_theta_full 26.11
_diffrn_reflns_theta_max 26.11
_diffrn_reflns_theta_min 1.48
_exptl_absorpt_coefficient_mu 2.636
_exptl_absorpt_correction_T_max 0.6778
_exptl_absorpt_correction_T_min 0.6207
_exptl_absorpt_correction_type multi-scan
_exptl_absorpt_process_details '(SADABS; Bruker, 2000)'
_exptl_crystal_colour yellow
_exptl_crystal_density_diffrn 1.650
_exptl_crystal_density_method 'not measured'
_exptl_crystal_description stick
_exptl_crystal_F_000 1432
_exptl_crystal_size_max 0.20
_exptl_crystal_size_mid 0.17
_exptl_crystal_size_min 0.16
_refine_diff_density_max 0.959
_refine_diff_density_min -1.042
_refine_diff_density_rms 0.161
_refine_ls_extinction_method none
_refine_ls_goodness_of_fit_ref 0.962
_refine_ls_hydrogen_treatment constr
_refine_ls_matrix_type full
_refine_ls_number_parameters 760
_refine_ls_number_reflns 11381
_refine_ls_number_restraints 0
_refine_ls_restrained_S_all 0.962
_refine_ls_R_factor_all 0.0946
_refine_ls_R_factor_gt 0.0487
_refine_ls_shift/su_max 0.001
_refine_ls_shift/su_mean 0.000
_refine_ls_structure_factor_coef Fsqd
_refine_ls_weighting_details 'calc w=1/[\s^2^(Fo^2^)+(0.0479P)^2^+0.0000P] where P=(Fo^2^+2Fc^2^)/3'
_refine_ls_weighting_scheme calc
_refine_ls_wR_factor_gt 0.0955
_refine_ls_wR_factor_ref 0.1225
_reflns_number_gt 7257
_reflns_number_total 11381
_reflns_threshold_expression >2sigma(I)
_cod_data_source_file c2dt11539e.txt
_cod_data_source_block 1
_cod_depositor_comments
;
The following automatic conversions were performed:

'_symmetry_cell_setting' value 'Triclinic' changed to 'triclinic'
according to /home/saulius/struct/CIF-dictionaries/cif_core.dic
dictionary named 'cif_core.dic' version 2.4.1 from 2010-06-29.

Automatic conversion script
Id: cif_fix_values 1715 2011-07-08 13:25:40Z adriana 
;
_cod_original_sg_symbol_H-M p-1
_cod_database_code 7018153

loop_
_symmetry_equiv_pos_as_xyz
'x, y, z'
'-x, -y, -z'

loop_
_atom_site_label
_atom_site_type_symbol
_atom_site_fract_x
_atom_site_fract_y
_atom_site_fract_z
_atom_site_U_iso_or_equiv
_atom_site_adp_type
_atom_site_occupancy
_atom_site_symmetry_multiplicity
_atom_site_calc_flag
_atom_site_refinement_flags
Dy1 Dy 0.59188(3) -0.29789(3) 0.10683(3) 0.02557(12) Uani 1 1 d .
Dy2 Dy 0.76275(3) 0.12328(3) 0.31245(3) 0.02177(11) Uani 1 1 d .
N1 N 0.8496(5) 0.1234(5) 0.4597(4) 0.0235(14) Uani 1 1 d .
N2 N 1.0295(5) 0.4276(5) 0.3415(5) 0.0274(15) Uani 1 1 d .
O1 O 0.9291(4) 0.2814(4) 0.3950(4) 0.0273(13) Uani 1 1 d .
H1 H 0.9555 0.3043 0.3510 0.033 Uiso 1 1 calc R
O2 O 0.9378(5) 0.0210(5) 0.5490(4) 0.0426(16) Uani 1 1 d .
O3 O 1.2207(5) 0.4884(5) 0.2970(4) 0.0447(16) Uani 1 1 d .
O4 O 0.6476(4) 0.1839(4) 0.2977(4) 0.0296(13) Uani 1 1 d .
O5 O 0.7258(4) 0.2237(4) 0.4452(4) 0.0310(13) Uani 1 1 d .
O6 O 0.8207(4) 0.1964(4) 0.2043(4) 0.0300(13) Uani 1 1 d .
O7 O 0.6670(4) 0.0323(4) 0.1375(4) 0.0294(13) Uani 1 1 d .
O8 O 0.8227(4) 0.0152(4) 0.2489(4) 0.0344(14) Uani 1 1 d .
O9 O 0.7511(4) -0.1525(4) 0.1241(4) 0.0354(14) Uani 1 1 d .
O10 O 0.6170(4) -0.0243(4) 0.3003(4) 0.0329(14) Uani 1 1 d .
O11 O 0.5569(4) -0.2043(4) 0.2290(4) 0.0369(15) Uani 1 1 d .
O12 O 0.7132(4) -0.2529(4) 0.2543(4) 0.0359(14) Uani 1 1 d .
O13 O 0.5538(4) -0.4099(4) 0.1929(4) 0.0360(14) Uani 1 1 d .
O14 O 0.6447(5) -0.4135(5) 0.0464(4) 0.0491(17) Uani 1 1 d .
O15 O 0.5577(5) -0.3612(5) -0.0698(4) 0.0478(17) Uani 1 1 d .
H15 H 0.5081 -0.4395 -0.1126 0.057 Uiso 1 1 calc R
O16 O 0.5487(4) -0.1901(4) 0.0554(4) 0.0367(14) Uani 1 1 d .
H16 H 0.6071 -0.1159 0.0768 0.044 Uiso 1 1 calc R
O17 O 0.4078(4) -0.4126(4) 0.0358(4) 0.0407(15) Uani 1 1 d .
C1 C 0.9998(6) 0.3507(6) 0.4816(6) 0.0205(16) Uani 1 1 d .
C2 C 0.9989(5) 0.3212(6) 0.5559(6) 0.0231(17) Uani 1 1 d .
C3 C 1.0785(6) 0.3998(6) 0.6475(6) 0.0316(19) Uani 1 1 d .
H3 H 1.0796 0.3769 0.6952 0.038 Uiso 1 1 calc R
C4 C 1.1581(7) 0.5109(6) 0.6753(6) 0.031(2) Uani 1 1 d .
C5 C 1.1583(6) 0.5371(6) 0.6017(6) 0.031(2) Uani 1 1 d .
H5 H 1.2125 0.6105 0.6166 0.037 Uiso 1 1 calc R
C6 C 1.0817(6) 0.4606(6) 0.5044(6) 0.0234(18) Uani 1 1 d .
C7 C 0.9281(6) 0.2083(6) 0.5391(6) 0.0242(17) Uani 1 1 d .
H7 H 0.9413 0.1960 0.5923 0.029 Uiso 1 1 calc R
C8 C 0.7934(6) 0.0124(6) 0.4561(6) 0.0282(18) Uani 1 1 d .
H8A H 0.7194 -0.0119 0.4500 0.034 Uiso 1 1 calc R
H8B H 0.7890 -0.0427 0.3963 0.034 Uiso 1 1 calc R
C9 C 0.8426(6) 0.0084(6) 0.5409(6) 0.0278(19) Uani 1 1 d .
C10 C 0.8171(7) -0.0026(6) 0.6149(6) 0.032(2) Uani 1 1 d .
H10 H 0.7555 -0.0108 0.6270 0.038 Uiso 1 1 calc R
C11 C 0.8973(7) 0.0001(7) 0.6716(7) 0.042(2) Uani 1 1 d .
H11 H 0.9010 -0.0066 0.7288 0.051 Uiso 1 1 calc R
C12 C 0.9674(7) 0.0140(8) 0.6283(7) 0.049(3) Uani 1 1 d .
H12 H 1.0307 0.0185 0.6508 0.059 Uiso 1 1 calc R
C13 C 1.2438(7) 0.5919(6) 0.7740(6) 0.043(2) Uani 1 1 d .
H13A H 1.2825 0.5609 0.7887 0.064 Uiso 1 1 calc R
H13B H 1.2120 0.6058 0.8224 0.064 Uiso 1 1 calc R
H13C H 1.2935 0.6623 0.7761 0.064 Uiso 1 1 calc R
C14 C 1.0928(6) 0.4929(6) 0.4329(6) 0.0255(18) Uani 1 1 d .
H14 H 1.1501 0.5670 0.4524 0.031 Uiso 1 1 calc R
C15 C 1.0503(6) 0.4644(6) 0.2691(6) 0.032(2) Uani 1 1 d .
H15A H 1.0821 0.5457 0.2999 0.038 Uiso 1 1 calc R
H15B H 0.9817 0.4251 0.2151 0.038 Uiso 1 1 calc R
C16 C 1.1238(7) 0.4416(6) 0.2288(6) 0.034(2) Uani 1 1 d .
C17 C 1.1219(8) 0.3938(7) 0.1385(6) 0.042(2) Uani 1 1 d .
H17 H 1.0643 0.3558 0.0786 0.050 Uiso 1 1 calc R
C18 C 1.2238(8) 0.4119(8) 0.1512(8) 0.049(3) Uani 1 1 d .
H18 H 1.2477 0.3891 0.1008 0.058 Uiso 1 1 calc R
C19 C 1.2794(8) 0.4669(8) 0.2470(8) 0.053(3) Uani 1 1 d .
H19 H 1.3496 0.4880 0.2760 0.064 Uiso 1 1 calc R
C20 C 0.6544(6) 0.2132(6) 0.3850(6) 0.0260(18) Uani 1 1 d .
C21 C 0.5731(6) 0.2310(6) 0.4142(6) 0.0272(18) Uani 1 1 d .
C22 C 0.5695(6) 0.2495(6) 0.5056(6) 0.034(2) Uani 1 1 d .
H22 H 0.6203 0.2535 0.5510 0.041 Uiso 1 1 calc R
C23 C 0.4920(7) 0.2620(7) 0.5306(8) 0.048(3) Uani 1 1 d .
H23 H 0.4898 0.2744 0.5931 0.057 Uiso 1 1 calc R
C24 C 0.4184(7) 0.2567(7) 0.4660(8) 0.050(3) Uani 1 1 d .
H24 H 0.3642 0.2635 0.4829 0.060 Uiso 1 1 calc R
C25 C 0.4236(7) 0.2414(8) 0.3766(8) 0.052(3) Uani 1 1 d .
H25 H 0.3737 0.2398 0.3325 0.062 Uiso 1 1 calc R
C26 C 0.4998(7) 0.2284(7) 0.3495(7) 0.040(2) Uani 1 1 d .
H26 H 0.5022 0.2177 0.2874 0.048 Uiso 1 1 calc R
C27 C 0.7395(6) 0.1125(6) 0.1304(6) 0.0243(17) Uani 1 1 d .
C28 C 0.7268(6) 0.1050(6) 0.0333(6) 0.0269(18) Uani 1 1 d .
C29 C 0.8163(7) 0.1751(8) 0.0206(7) 0.046(2) Uani 1 1 d .
H29 H 0.8842 0.2259 0.0727 0.056 Uiso 1 1 calc R
C30 C 0.8040(8) 0.1693(8) -0.0708(7) 0.057(3) Uani 1 1 d .
H30 H 0.8646 0.2156 -0.0810 0.068 Uiso 1 1 calc R
C31 C 0.7053(8) 0.0974(8) -0.1461(7) 0.052(3) Uani 1 1 d .
H31 H 0.6972 0.0954 -0.2072 0.063 Uiso 1 1 calc R
C32 C 0.6194(8) 0.0290(7) -0.1311(6) 0.046(2) Uani 1 1 d .
H32 H 0.5511 -0.0208 -0.1827 0.055 Uiso 1 1 calc R
C33 C 0.6291(7) 0.0304(7) -0.0436(6) 0.036(2) Uani 1 1 d .
H33 H 0.5686 -0.0199 -0.0358 0.044 Uiso 1 1 calc R
C34 C 0.5487(6) -0.1261(6) 0.2728(5) 0.0230(17) Uani 1 1 d .
C35 C 0.4514(5) -0.1527(6) 0.2966(5) 0.0214(17) Uani 1 1 d .
C36 C 0.4496(6) -0.0684(7) 0.3670(6) 0.0321(19) Uani 1 1 d .
H36 H 0.5110 0.0067 0.4009 0.039 Uiso 1 1 calc R
C37 C 0.3593(8) -0.0945(8) 0.3870(7) 0.044(2) Uani 1 1 d .
H37 H 0.3588 -0.0378 0.4364 0.053 Uiso 1 1 calc R
C38 C 0.2686(7) -0.2032(9) 0.3353(8) 0.053(3) Uani 1 1 d .
H38 H 0.2058 -0.2206 0.3488 0.064 Uiso 1 1 calc R
C39 C 0.2691(7) -0.2859(8) 0.2650(7) 0.043(2) Uani 1 1 d .
H39 H 0.2063 -0.3600 0.2290 0.052 Uiso 1 1 calc R
C40 C 0.3614(6) -0.2611(6) 0.2464(6) 0.031(2) Uani 1 1 d .
H40 H 0.3625 -0.3188 0.1991 0.038 Uiso 1 1 calc R
C41 C 0.8252(6) -0.0510(6) 0.1779(6) 0.0238(17) Uani 1 1 d .
C42 C 0.9258(6) -0.0079(6) 0.1572(6) 0.0278(19) Uani 1 1 d .
C43 C 1.0050(6) 0.1058(7) 0.2058(7) 0.041(2) Uani 1 1 d .
H43 H 0.9945 0.1562 0.2509 0.049 Uiso 1 1 calc R
C44 C 1.0977(8) 0.1462(10) 0.1896(9) 0.066(3) Uani 1 1 d .
H44 H 1.1503 0.2247 0.2229 0.080 Uiso 1 1 calc R
C45 C 1.1162(8) 0.0770(12) 0.1274(10) 0.077(4) Uani 1 1 d .
H45 H 1.1818 0.1062 0.1180 0.092 Uiso 1 1 calc R
C46 C 1.0379(9) -0.0379(11) 0.0772(8) 0.063(3) Uani 1 1 d .
H46 H 1.0505 -0.0869 0.0331 0.075 Uiso 1 1 calc R
C47 C 0.9405(7) -0.0825(8) 0.0908(6) 0.038(2) Uani 1 1 d .
H47 H 0.8866 -0.1607 0.0559 0.046 Uiso 1 1 calc R
C48 C 0.6628(6) -0.4849(6) 0.0215(6) 0.0281(19) Uani 1 1 d .
C49 C 0.7761(6) -0.4501(6) 0.0581(5) 0.0245(17) Uani 1 1 d .
C50 C 0.8574(6) -0.3388(6) 0.1262(6) 0.032(2) Uani 1 1 d .
H50 H 0.8409 -0.2852 0.1500 0.038 Uiso 1 1 calc R
C51 C 0.9613(7) -0.3064(8) 0.1589(7) 0.042(2) Uani 1 1 d .
H51 H 1.0169 -0.2304 0.2046 0.051 Uiso 1 1 calc R
C52 C 0.9841(7) -0.3836(9) 0.1255(7) 0.049(3) Uani 1 1 d .
H52 H 1.0562 -0.3603 0.1485 0.059 Uiso 1 1 calc R
C53 C 0.9050(7) -0.4962(8) 0.0585(7) 0.044(2) Uani 1 1 d .
H53 H 0.9220 -0.5495 0.0373 0.053 Uiso 1 1 calc R
C54 C 0.8000(6) -0.5280(6) 0.0234(6) 0.0313(19) Uani 1 1 d .
H54 H 0.7450 -0.6033 -0.0244 0.038 Uiso 1 1 calc R
C55 C 0.6475(7) -0.3378(7) 0.2585(6) 0.031(2) Uani 1 1 d .
C56 C 0.6799(7) -0.3531(7) 0.3417(6) 0.033(2) Uani 1 1 d .
C57 C 0.7797(7) -0.2738(7) 0.4145(6) 0.037(2) Uani 1 1 d .
H57 H 0.8289 -0.2099 0.4110 0.044 Uiso 1 1 calc R
C58 C 0.8090(8) -0.2871(8) 0.4940(7) 0.049(3) Uani 1 1 d .
H58 H 0.8776 -0.2315 0.5446 0.059 Uiso 1 1 calc R
C59 C 0.7396(9) -0.3796(9) 0.4993(8) 0.056(3) Uani 1 1 d .
H59 H 0.7600 -0.3885 0.5531 0.067 Uiso 1 1 calc R
C60 C 0.6394(9) -0.4603(9) 0.4254(8) 0.060(3) Uani 1 1 d .
H60 H 0.5909 -0.5250 0.4283 0.072 Uiso 1 1 calc R
C61 C 0.6103(8) -0.4469(7) 0.3486(7) 0.049(3) Uani 1 1 d .
H61 H 0.5412 -0.5025 0.2987 0.059 Uiso 1 1 calc R
C62 C 0.4498(7) -0.2218(7) -0.0015(8) 0.060(3) Uani 1 1 d .
H62A H 0.4055 -0.3027 -0.0467 0.090 Uiso 1 1 calc R
H62B H 0.4608 -0.1818 -0.0386 0.090 Uiso 1 1 calc R
H62C H 0.4138 -0.2031 0.0409 0.090 Uiso 1 1 calc R
C63 C 0.6017(8) -0.2971(7) -0.1149(7) 0.052(3) Uani 1 1 d .
H63A H 0.6540 -0.2184 -0.0650 0.079 Uiso 1 1 calc R
H63B H 0.5447 -0.3036 -0.1587 0.079 Uiso 1 1 calc R
H63C H 0.6370 -0.3245 -0.1525 0.079 Uiso 1 1 calc R

loop_
_atom_site_aniso_label
_atom_site_aniso_U_11
_atom_site_aniso_U_22
_atom_site_aniso_U_33
_atom_site_aniso_U_23
_atom_site_aniso_U_13
_atom_site_aniso_U_12
Dy1 0.0189(2) 0.01658(19) 0.0292(2) 0.00526(17) 0.00587(18) 0.00743(16)
Dy2 0.0194(2) 0.01600(19) 0.0212(2) 0.00744(17) 0.00441(17) 0.00643(16)
N1 0.025(4) 0.021(3) 0.021(4) 0.010(3) 0.006(3) 0.011(3)
N2 0.032(4) 0.026(3) 0.023(4) 0.011(3) 0.007(3) 0.016(3)
O1 0.021(3) 0.021(3) 0.025(3) 0.015(3) 0.006(3) -0.001(2)
O2 0.042(4) 0.063(4) 0.052(4) 0.040(4) 0.020(3) 0.039(3)
O3 0.042(4) 0.053(4) 0.041(4) 0.021(3) 0.017(3) 0.029(3)
O4 0.026(3) 0.028(3) 0.027(3) 0.011(3) 0.008(3) 0.012(3)
O5 0.029(3) 0.033(3) 0.032(3) 0.014(3) 0.009(3) 0.021(3)
O6 0.025(3) 0.022(3) 0.022(3) 0.008(3) -0.001(3) 0.004(2)
O7 0.029(3) 0.023(3) 0.024(3) 0.011(3) 0.007(3) 0.008(3)
O8 0.046(4) 0.034(3) 0.027(3) 0.011(3) 0.014(3) 0.028(3)
O9 0.025(3) 0.024(3) 0.037(4) 0.010(3) 0.008(3) 0.005(3)
O10 0.025(3) 0.025(3) 0.040(4) 0.019(3) 0.007(3) 0.009(3)
O11 0.033(3) 0.031(3) 0.046(4) 0.014(3) 0.018(3) 0.020(3)
O12 0.033(3) 0.031(3) 0.036(4) 0.011(3) 0.011(3) 0.017(3)
O13 0.031(3) 0.023(3) 0.035(4) 0.009(3) 0.006(3) 0.009(3)
O14 0.051(4) 0.049(4) 0.044(4) 0.007(3) 0.010(3) 0.040(4)
O15 0.063(4) 0.027(3) 0.033(4) 0.010(3) 0.010(3) 0.018(3)
O16 0.029(3) 0.019(3) 0.041(4) 0.009(3) 0.000(3) 0.008(3)
O17 0.024(3) 0.033(3) 0.054(4) 0.020(3) 0.006(3) 0.013(3)
C1 0.019(4) 0.024(4) 0.024(4) 0.014(4) 0.009(4) 0.015(3)
C2 0.015(4) 0.021(4) 0.023(4) 0.010(4) 0.002(3) 0.006(3)
C3 0.031(5) 0.035(5) 0.025(5) 0.014(4) 0.004(4) 0.018(4)
C4 0.036(5) 0.027(4) 0.018(4) 0.007(4) 0.003(4) 0.014(4)
C5 0.020(4) 0.020(4) 0.027(5) 0.003(4) -0.004(4) 0.004(3)
C6 0.018(4) 0.025(4) 0.031(5) 0.016(4) 0.019(4) 0.011(4)
C7 0.024(4) 0.034(4) 0.026(5) 0.022(4) 0.015(4) 0.017(4)
C8 0.025(4) 0.028(4) 0.029(5) 0.017(4) 0.010(4) 0.011(4)
C9 0.028(5) 0.016(4) 0.037(5) 0.012(4) 0.011(4) 0.012(4)
C10 0.036(5) 0.030(4) 0.034(5) 0.020(4) 0.021(4) 0.017(4)
C11 0.052(6) 0.049(6) 0.033(5) 0.025(5) 0.013(5) 0.031(5)
C12 0.039(6) 0.060(6) 0.056(7) 0.035(6) 0.008(5) 0.032(5)
C13 0.042(6) 0.026(4) 0.025(5) 0.007(4) -0.007(4) 0.007(4)
C14 0.028(4) 0.019(4) 0.030(5) 0.015(4) 0.016(4) 0.010(4)
C15 0.037(5) 0.025(4) 0.027(5) 0.018(4) 0.009(4) 0.012(4)
C16 0.034(5) 0.026(4) 0.022(5) 0.007(4) 0.003(4) 0.008(4)
C17 0.052(6) 0.045(5) 0.025(5) 0.020(5) 0.012(5) 0.023(5)
C18 0.054(7) 0.052(6) 0.060(7) 0.037(6) 0.038(6) 0.033(6)
C19 0.055(7) 0.062(7) 0.065(8) 0.036(6) 0.030(6) 0.042(6)
C20 0.026(4) 0.011(3) 0.031(5) 0.006(4) 0.009(4) 0.008(3)
C21 0.023(4) 0.016(4) 0.036(5) 0.010(4) 0.013(4) 0.008(3)
C22 0.034(5) 0.031(4) 0.031(5) 0.010(4) 0.011(4) 0.017(4)
C23 0.042(6) 0.036(5) 0.058(7) 0.014(5) 0.029(6) 0.021(5)
C24 0.027(5) 0.042(6) 0.073(8) 0.022(6) 0.019(6) 0.020(5)
C25 0.044(6) 0.059(6) 0.065(8) 0.031(6) 0.018(6) 0.038(6)
C26 0.037(5) 0.036(5) 0.041(6) 0.015(5) 0.007(5) 0.022(4)
C27 0.024(4) 0.022(4) 0.021(4) 0.008(4) 0.004(4) 0.013(4)
C28 0.027(4) 0.023(4) 0.023(5) 0.009(4) 0.007(4) 0.012(4)
C29 0.038(6) 0.058(6) 0.035(6) 0.024(5) 0.016(5) 0.022(5)
C30 0.048(7) 0.064(7) 0.047(7) 0.035(6) 0.017(6) 0.018(6)
C31 0.060(7) 0.070(7) 0.033(6) 0.034(6) 0.015(6) 0.035(6)
C32 0.055(6) 0.043(5) 0.023(5) 0.012(5) -0.001(5) 0.024(5)
C33 0.034(5) 0.034(5) 0.031(5) 0.019(4) 0.007(4) 0.012(4)
C34 0.015(4) 0.023(4) 0.021(4) 0.009(4) 0.003(3) 0.007(3)
C35 0.017(4) 0.024(4) 0.020(4) 0.011(4) 0.006(3) 0.010(3)
C36 0.029(5) 0.043(5) 0.025(5) 0.019(4) 0.010(4) 0.019(4)
C37 0.057(7) 0.071(7) 0.034(6) 0.028(6) 0.026(5) 0.052(6)
C38 0.029(6) 0.086(8) 0.059(7) 0.043(7) 0.029(6) 0.034(6)
C39 0.023(5) 0.053(6) 0.058(7) 0.042(6) 0.014(5) 0.014(5)
C40 0.039(5) 0.023(4) 0.027(5) 0.014(4) 0.011(4) 0.014(4)
C41 0.025(4) 0.023(4) 0.027(5) 0.015(4) 0.005(4) 0.016(4)
C42 0.018(4) 0.032(4) 0.029(5) 0.018(4) 0.003(4) 0.011(4)
C43 0.023(5) 0.041(5) 0.057(7) 0.032(5) 0.012(5) 0.013(4)
C44 0.033(6) 0.080(8) 0.081(9) 0.061(8) 0.016(6) 0.015(6)
C45 0.032(6) 0.134(12) 0.093(11) 0.097(11) 0.028(7) 0.036(8)
C46 0.068(8) 0.127(10) 0.055(7) 0.067(8) 0.047(7) 0.075(8)
C47 0.043(5) 0.056(6) 0.034(5) 0.028(5) 0.020(5) 0.034(5)
C48 0.028(5) 0.023(4) 0.039(5) 0.017(4) 0.014(4) 0.017(4)
C49 0.027(4) 0.031(4) 0.018(4) 0.013(4) 0.011(4) 0.018(4)
C50 0.024(5) 0.029(4) 0.027(5) 0.010(4) 0.002(4) 0.009(4)
C51 0.031(5) 0.043(5) 0.036(6) 0.021(5) 0.011(5) 0.010(5)
C52 0.015(5) 0.087(8) 0.036(6) 0.037(6) 0.009(4) 0.018(5)
C53 0.045(6) 0.060(6) 0.055(7) 0.034(6) 0.026(5) 0.042(6)
C54 0.025(4) 0.030(4) 0.032(5) 0.013(4) 0.011(4) 0.013(4)
C55 0.034(5) 0.028(4) 0.031(5) 0.006(4) 0.011(4) 0.024(4)
C56 0.047(5) 0.031(4) 0.030(5) 0.013(4) 0.013(4) 0.030(4)
C57 0.045(6) 0.040(5) 0.034(5) 0.015(5) 0.016(5) 0.032(5)
C58 0.054(6) 0.057(6) 0.032(6) 0.009(5) 0.004(5) 0.042(6)
C59 0.075(8) 0.057(7) 0.056(7) 0.026(6) 0.023(7) 0.053(7)
C60 0.082(9) 0.050(6) 0.054(7) 0.030(6) 0.028(7) 0.038(7)
C61 0.069(7) 0.028(5) 0.031(6) 0.012(5) 0.011(5) 0.020(5)
C62 0.039(6) 0.035(5) 0.092(9) 0.036(6) 0.006(6) 0.013(5)
C63 0.062(7) 0.031(5) 0.049(7) 0.013(5) 0.023(6) 0.020(5)

loop_
_atom_type_symbol
_atom_type_description
_atom_type_scat_dispersion_real
_atom_type_scat_dispersion_imag
_atom_type_scat_source
C C 0.0033 0.0016 'International Tables Vol C Tables 4.2.6.8 and 6.1.1.4'
H H 0.0000 0.0000 'International Tables Vol C Tables 4.2.6.8 and 6.1.1.4'
Dy Dy -0.1892 4.4098 'International Tables Vol C Tables 4.2.6.8 and 6.1.1.4'
N N 0.0061 0.0033 'International Tables Vol C Tables 4.2.6.8 and 6.1.1.4'
O O 0.0106 0.0060 'International Tables Vol C Tables 4.2.6.8 and 6.1.1.4'

loop_
_geom_angle_atom_site_label_1
_geom_angle_atom_site_label_2
_geom_angle_atom_site_label_3
_geom_angle
_geom_angle_site_symmetry_1
_geom_angle_site_symmetry_3
O11 Dy1 O14 149.6(2) . .
O11 Dy1 O9 100.68(19) . .
O14 Dy1 O9 88.7(2) . .
O11 Dy1 O17 81.7(2) . .
O14 Dy1 O17 104.7(2) . .
O9 Dy1 O17 149.3(2) . .
O11 Dy1 O12 75.31(19) . .
O14 Dy1 O12 78.5(2) . .
O9 Dy1 O12 78.4(2) . .
O17 Dy1 O12 130.8(2) . .
O11 Dy1 O16 74.4(2) . .
O14 Dy1 O16 135.9(2) . .
O9 Dy1 O16 74.09(19) . .
O17 Dy1 O16 77.22(18) . .
O12 Dy1 O16 133.94(17) . .
O11 Dy1 O15 140.6(2) . .
O14 Dy1 O15 69.0(2) . .
O9 Dy1 O15 82.1(2) . .
O17 Dy1 O15 77.4(2) . .
O12 Dy1 O15 142.2(2) . .
O16 Dy1 O15 68.57(19) . .
O11 Dy1 O13 78.43(19) . .
O14 Dy1 O13 73.7(2) . .
O9 Dy1 O13 130.56(19) . .
O17 Dy1 O13 80.08(19) . .
O12 Dy1 O13 53.19(18) . .
O16 Dy1 O13 146.63(19) . .
O15 Dy1 O13 129.17(17) . .
O11 Dy1 C55 74.9(2) . .
O14 Dy1 C55 74.8(2) . .
O9 Dy1 C55 104.4(2) . .
O17 Dy1 C55 105.7(2) . .
O12 Dy1 C55 26.38(19) . .
O16 Dy1 C55 148.4(2) . .
O15 Dy1 C55 143.1(2) . .
O13 Dy1 C55 26.81(19) . .
O10 Dy2 O1 153.0(2) . .
O10 Dy2 O8 90.28(19) . .
O1 Dy2 O8 92.89(19) . .
O10 Dy2 O4 82.99(18) . .
O1 Dy2 O4 105.22(17) . .
O8 Dy2 O4 152.37(19) . .
O10 Dy2 O6 136.60(18) . .
O1 Dy2 O6 70.40(17) . .
O8 Dy2 O6 84.32(18) . .
O4 Dy2 O6 82.41(18) . .
O10 Dy2 O7 83.09(18) . .
O1 Dy2 O7 123.77(18) . .
O8 Dy2 O7 77.48(18) . .
O4 Dy2 O7 75.12(18) . .
O6 Dy2 O7 53.67(16) . .
O10 Dy2 O5 81.47(18) . .
O1 Dy2 O5 83.06(18) . .
O8 Dy2 O5 151.53(19) . .
O4 Dy2 O5 53.71(18) . .
O6 Dy2 O5 120.05(17) . .
O7 Dy2 O5 127.82(17) . .
O10 Dy2 N1 82.59(19) . .
O1 Dy2 N1 72.00(18) . .
O8 Dy2 N1 77.36(19) . .
O4 Dy2 N1 127.76(19) . .
O6 Dy2 N1 136.95(18) . .
O7 Dy2 N1 150.87(18) . .
O5 Dy2 N1 74.59(18) . .
O10 Dy2 C20 77.6(2) . .
O1 Dy2 C20 97.8(2) . .
O8 Dy2 C20 167.9(2) . .
O4 Dy2 C20 27.2(2) . .
O6 Dy2 C20 104.5(2) . .
O7 Dy2 C20 100.9(2) . .
O5 Dy2 C20 27.0(2) . .
N1 Dy2 C20 100.6(2) . .
O10 Dy2 C27 110.1(2) . .
O1 Dy2 C27 96.8(2) . .
O8 Dy2 C27 79.7(2) . .
O4 Dy2 C27 77.6(2) . .
O6 Dy2 C27 26.58(17) . .
O7 Dy2 C27 27.09(18) . .
O5 Dy2 C27 128.70(19) . .
N1 Dy2 C27 153.8(2) . .
C20 Dy2 C27 104.4(2) . .
C7 N1 C8 117.5(6) . .
C7 N1 Dy2 127.5(5) . .
C8 N1 Dy2 114.6(4) . .
C14 N2 C15 121.1(6) . .
C1 O1 Dy2 140.8(5) . .
C1 O1 H1 109.6 . .
Dy2 O1 H1 109.6 . .
C12 O2 C9 105.8(7) . .
C19 O3 C16 106.6(7) . .
C20 O4 Dy2 93.0(5) . .
C20 O5 Dy2 90.7(5) . .
C27 O6 Dy2 93.2(4) . .
C27 O7 Dy2 92.5(4) . .
C41 O8 Dy2 150.8(5) . .
C41 O9 Dy1 144.6(5) . .
C34 O10 Dy2 157.4(5) . .
C34 O11 Dy1 150.5(5) . .
C55 O12 Dy1 95.2(5) . .
C55 O13 Dy1 90.9(5) . .
C48 O14 Dy1 168.9(6) . .
C63 O15 Dy1 129.0(5) . .
C63 O15 H15 115.5 . .
Dy1 O15 H15 115.5 . .
C62 O16 Dy1 129.1(5) . .
C62 O16 H16 115.5 . .
Dy1 O16 H16 115.5 . .
C48 O17 Dy1 136.7(5) 2_645 .
O1 C1 C2 121.8(6) . .
O1 C1 C6 119.3(7) . .
C2 C1 C6 118.8(7) . .
C3 C2 C1 118.7(7) . .
C3 C2 C7 116.8(7) . .
C1 C2 C7 123.9(7) . .
C2 C3 C4 124.9(8) . .
C2 C3 H3 117.6 . .
C4 C3 H3 117.6 . .
C5 C4 C3 115.2(7) . .
C5 C4 C13 121.4(7) . .
C3 C4 C13 123.1(8) . .
C4 C5 C6 123.7(7) . .
C4 C5 H5 118.1 . .
C6 C5 H5 118.1 . .
C14 C6 C5 119.4(7) . .
C14 C6 C1 122.0(7) . .
C5 C6 C1 118.5(7) . .
N1 C7 C2 126.7(7) . .
N1 C7 H7 116.6 . .
C2 C7 H7 116.6 . .
C9 C8 N1 116.3(6) . .
C9 C8 H8A 108.2 . .
N1 C8 H8A 108.2 . .
C9 C8 H8B 108.2 . .
N1 C8 H8B 108.2 . .
H8A C8 H8B 107.4 . .
C10 C9 O2 109.4(7) . .
C10 C9 C8 135.3(8) . .
O2 C9 C8 115.3(7) . .
C9 C10 C11 107.8(8) . .
C9 C10 H10 126.1 . .
C11 C10 H10 126.1 . .
C12 C11 C10 105.2(8) . .
C12 C11 H11 127.4 . .
C10 C11 H11 127.4 . .
C11 C12 O2 111.8(8) . .
C11 C12 H12 124.1 . .
O2 C12 H12 124.1 . .
C4 C13 H13A 109.5 . .
C4 C13 H13B 109.5 . .
H13A C13 H13B 109.5 . .
C4 C13 H13C 109.5 . .
H13A C13 H13C 109.5 . .
H13B C13 H13C 109.5 . .
N2 C14 C6 124.0(7) . .
N2 C14 H14 118.0 . .
C6 C14 H14 118.0 . .
N2 C15 C16 112.2(6) . .
N2 C15 H15A 109.2 . .
C16 C15 H15A 109.2 . .
N2 C15 H15B 109.2 . .
C16 C15 H15B 109.2 . .
H15A C15 H15B 107.9 . .
C17 C16 O3 110.2(8) . .
C17 C16 C15 134.5(8) . .
O3 C16 C15 114.9(7) . .
C16 C17 C18 105.8(9) . .
C16 C17 H17 127.1 . .
C18 C17 H17 127.1 . .
C19 C18 C17 107.3(9) . .
C19 C18 H18 126.3 . .
C17 C18 H18 126.3 . .
C18 C19 O3 110.0(9) . .
C18 C19 H19 125.0 . .
O3 C19 H19 125.0 . .
O5 C20 O4 120.6(7) . .
O5 C20 C21 120.7(8) . .
O4 C20 C21 118.7(7) . .
O5 C20 Dy2 62.3(4) . .
O4 C20 Dy2 59.9(4) . .
C21 C20 Dy2 165.3(5) . .
C22 C21 C26 119.3(8) . .
C22 C21 C20 120.5(8) . .
C26 C21 C20 120.2(8) . .
C23 C22 C21 120.0(9) . .
C23 C22 H22 120.0 . .
C21 C22 H22 120.0 . .
C24 C23 C22 120.6(10) . .
C24 C23 H23 119.7 . .
C22 C23 H23 119.7 . .
C23 C24 C25 119.4(9) . .
C23 C24 H24 120.3 . .
C25 C24 H24 120.3 . .
C24 C25 C26 121.3(9) . .
C24 C25 H25 119.4 . .
C26 C25 H25 119.4 . .
C25 C26 C21 119.3(9) . .
C25 C26 H26 120.3 . .
C21 C26 H26 120.3 . .
O6 C27 O7 120.6(7) . .
O6 C27 C28 120.4(7) . .
O7 C27 C28 119.0(7) . .
O6 C27 Dy2 60.2(4) . .
O7 C27 Dy2 60.4(4) . .
C28 C27 Dy2 179.1(5) . .
C33 C28 C29 120.0(8) . .
C33 C28 C27 121.5(7) . .
C29 C28 C27 118.5(7) . .
C28 C29 C30 118.5(9) . .
C28 C29 H29 120.8 . .
C30 C29 H29 120.8 . .
C31 C30 C29 121.1(9) . .
C31 C30 H30 119.4 . .
C29 C30 H30 119.4 . .
C32 C31 C30 118.6(9) . .
C32 C31 H31 120.7 . .
C30 C31 H31 120.7 . .
C31 C32 C33 121.7(9) . .
C31 C32 H32 119.1 . .
C33 C32 H32 119.1 . .
C32 C33 C28 119.9(8) . .
C32 C33 H33 120.0 . .
C28 C33 H33 120.0 . .
O11 C34 O10 125.2(7) . .
O11 C34 C35 118.2(6) . .
O10 C34 C35 116.5(6) . .
C40 C35 C36 119.8(7) . .
C40 C35 C34 119.5(7) . .
C36 C35 C34 120.8(7) . .
C37 C36 C35 119.7(8) . .
C37 C36 H36 120.1 . .
C35 C36 H36 120.1 . .
C36 C37 C38 120.3(8) . .
C36 C37 H37 119.9 . .
C38 C37 H37 119.9 . .
C39 C38 C37 120.3(8) . .
C39 C38 H38 119.8 . .
C37 C38 H38 119.8 . .
C38 C39 C40 120.0(8) . .
C38 C39 H39 120.0 . .
C40 C39 H39 120.0 . .
C35 C40 C39 119.9(8) . .
C35 C40 H40 120.0 . .
C39 C40 H40 120.0 . .
O8 C41 O9 124.6(7) . .
O8 C41 C42 118.0(7) . .
O9 C41 C42 117.4(7) . .
C43 C42 C47 119.9(8) . .
C43 C42 C41 120.0(7) . .
C47 C42 C41 120.1(7) . .
C44 C43 C42 120.8(10) . .
C44 C43 H43 119.6 . .
C42 C43 H43 119.6 . .
C45 C44 C43 121.3(11) . .
C45 C44 H44 119.4 . .
C43 C44 H44 119.4 . .
C44 C45 C46 119.2(10) . .
C44 C45 H45 120.4 . .
C46 C45 H45 120.4 . .
C45 C46 C47 121.0(10) . .
C45 C46 H46 119.5 . .
C47 C46 H46 119.5 . .
C42 C47 C46 117.6(9) . .
C42 C47 H47 121.2 . .
C46 C47 H47 121.2 . .
O14 C48 O17 123.9(7) . 2_645
O14 C48 C49 119.1(7) . .
O17 C48 C49 117.0(7) 2_645 .
C54 C49 C50 120.0(7) . .
C54 C49 C48 120.1(7) . .
C50 C49 C48 119.9(7) . .
C51 C50 C49 120.1(8) . .
C51 C50 H50 120.0 . .
C49 C50 H50 120.0 . .
C52 C51 C50 119.7(8) . .
C52 C51 H51 120.2 . .
C50 C51 H51 120.2 . .
C51 C52 C53 122.1(8) . .
C51 C52 H52 119.0 . .
C53 C52 H52 119.0 . .
C52 C53 C54 118.0(8) . .
C52 C53 H53 121.0 . .
C54 C53 H53 121.0 . .
C49 C54 C53 120.2(8) . .
C49 C54 H54 119.9 . .
C53 C54 H54 119.9 . .
O12 C55 O13 120.7(8) . .
O12 C55 C56 119.4(8) . .
O13 C55 C56 119.9(8) . .
O12 C55 Dy1 58.4(4) . .
O13 C55 Dy1 62.3(4) . .
C56 C55 Dy1 177.3(5) . .
C57 C56 C61 118.4(8) . .
C57 C56 C55 120.2(8) . .
C61 C56 C55 121.4(8) . .
C56 C57 C58 120.1(9) . .
C56 C57 H57 120.0 . .
C58 C57 H57 120.0 . .
C59 C58 C57 120.6(10) . .
C59 C58 H58 119.7 . .
C57 C58 H58 119.7 . .
C58 C59 C60 119.4(10) . .
C58 C59 H59 120.3 . .
C60 C59 H59 120.3 . .
C61 C60 C59 120.1(10) . .
C61 C60 H60 119.9 . .
C59 C60 H60 119.9 . .
C60 C61 C56 121.4(10) . .
C60 C61 H61 119.3 . .
C56 C61 H61 119.3 . .
O16 C62 H62A 109.5 . .
O16 C62 H62B 109.5 . .
H62A C62 H62B 109.5 . .
O16 C62 H62C 109.5 . .
H62A C62 H62C 109.5 . .
H62B C62 H62C 109.5 . .
O15 C63 H63A 109.5 . .
O15 C63 H63B 109.5 . .
H63A C63 H63B 109.5 . .
O15 C63 H63C 109.5 . .
H63A C63 H63C 109.5 . .
H63B C63 H63C 109.5 . .

loop_
_geom_bond_atom_site_label_1
_geom_bond_atom_site_label_2
_geom_bond_distance
_geom_bond_site_symmetry_2
Dy1 O11 2.273(5) .
Dy1 O14 2.278(5) .
Dy1 O9 2.300(5) .
Dy1 O17 2.307(5) .
Dy1 O12 2.417(6) .
Dy1 O16 2.421(5) .
Dy1 O15 2.495(6) .
Dy1 O13 2.502(5) .
Dy1 C55 2.825(9) .
Dy2 O10 2.238(5) .
Dy2 O1 2.252(5) .
Dy2 O8 2.284(5) .
Dy2 O4 2.396(5) .
Dy2 O6 2.435(5) .
Dy2 O7 2.438(5) .
Dy2 O5 2.450(5) .
Dy2 N1 2.533(6) .
Dy2 C20 2.766(7) .
Dy2 C27 2.802(8) .
N1 C7 1.284(9) .
N1 C8 1.496(9) .
N2 C14 1.300(9) .
N2 C15 1.471(9) .
O1 C1 1.280(8) .
O1 H1 0.9500 .
O2 C12 1.342(10) .
O2 C9 1.363(9) .
O3 C19 1.359(10) .
O3 C16 1.371(9) .
O4 C20 1.264(9) .
O5 C20 1.256(9) .
O6 C27 1.256(8) .
O7 C27 1.277(8) .
O8 C41 1.243(9) .
O9 C41 1.252(8) .
O10 C34 1.264(8) .
O11 C34 1.242(8) .
O12 C55 1.261(9) .
O13 C55 1.274(9) .
O14 C48 1.216(8) .
O15 C63 1.409(10) .
O15 H15 0.9500 .
O16 C62 1.401(10) .
O16 H16 0.9500 .
O17 C48 1.258(8) 2_645
C1 C2 1.414(10) .
C1 C6 1.424(9) .
C2 C3 1.382(10) .
C2 C7 1.453(9) .
C3 C4 1.405(10) .
C3 H3 0.9500 .
C4 C5 1.373(11) .
C4 C13 1.485(10) .
C5 C6 1.423(10) .
C5 H5 0.9500 .
C6 C14 1.401(10) .
C7 H7 0.9500 .
C8 C9 1.491(11) .
C8 H8A 0.9900 .
C8 H8B 0.9900 .
C9 C10 1.334(11) .
C10 C11 1.400(11) .
C10 H10 0.9500 .
C11 C12 1.331(12) .
C11 H11 0.9500 .
C12 H12 0.9500 .
C13 H13A 0.9800 .
C13 H13B 0.9800 .
C13 H13C 0.9800 .
C14 H14 0.9500 .
C15 C16 1.494(11) .
C15 H15A 0.9900 .
C15 H15B 0.9900 .
C16 C17 1.343(11) .
C17 C18 1.424(12) .
C17 H17 0.9500 .
C18 C19 1.336(13) .
C18 H18 0.9500 .
C19 H19 0.9500 .
C20 C21 1.501(10) .
C21 C22 1.390(11) .
C21 C26 1.393(11) .
C22 C23 1.382(11) .
C22 H22 0.9500 .
C23 C24 1.370(13) .
C23 H23 0.9500 .
C24 C25 1.374(13) .
C24 H24 0.9500 .
C25 C26 1.378(12) .
C25 H25 0.9500 .
C26 H26 0.9500 .
C27 C28 1.483(11) .
C28 C33 1.380(10) .
C28 C29 1.390(11) .
C29 C30 1.404(13) .
C29 H29 0.9500 .
C30 C31 1.379(12) .
C30 H30 0.9500 .
C31 C32 1.368(13) .
C31 H31 0.9500 .
C32 C33 1.371(11) .
C32 H32 0.9500 .
C33 H33 0.9500 .
C34 C35 1.493(10) .
C35 C40 1.379(9) .
C35 C36 1.399(10) .
C36 C37 1.368(11) .
C36 H36 0.9500 .
C37 C38 1.385(12) .
C37 H37 0.9500 .
C38 C39 1.370(13) .
C38 H38 0.9500 .
C39 C40 1.388(11) .
C39 H39 0.9500 .
C40 H40 0.9500 .
C41 C42 1.505(10) .
C42 C43 1.383(10) .
C42 C47 1.393(11) .
C43 C44 1.363(12) .
C43 H43 0.9500 .
C44 C45 1.349(16) .
C44 H44 0.9500 .
C45 C46 1.393(15) .
C45 H45 0.9500 .
C46 C47 1.407(12) .
C46 H46 0.9500 .
C47 H47 0.9500 .
C48 O17 1.258(8) 2_645
C48 C49 1.505(10) .
C49 C54 1.382(10) .
C49 C50 1.395(10) .
C50 C51 1.377(11) .
C50 H50 0.9500 .
C51 C52 1.358(12) .
C51 H51 0.9500 .
C52 C53 1.397(12) .
C52 H52 0.9500 .
C53 C54 1.398(11) .
C53 H53 0.9500 .
C54 H54 0.9500 .
C55 C56 1.491(11) .
C56 C57 1.375(11) .
C56 C61 1.399(11) .
C57 C58 1.404(12) .
C57 H57 0.9500 .
C58 C59 1.369(13) .
C58 H58 0.9500 .
C59 C60 1.386(13) .
C59 H59 0.9500 .
C60 C61 1.366(13) .
C60 H60 0.9500 .
C61 H61 0.9500 .
C62 H62A 0.9800 .
C62 H62B 0.9800 .
C62 H62C 0.9800 .
C63 H63A 0.9800 .
C63 H63B 0.9800 .
C63 H63C 0.9800 .

loop_
_geom_torsion_atom_site_label_1
_geom_torsion_atom_site_label_2
_geom_torsion_atom_site_label_3
_geom_torsion_atom_site_label_4
_geom_torsion
_geom_torsion_site_symmetry_1
_geom_torsion_site_symmetry_4
O10 Dy2 N1 C7 -148.2(6) . .
O1 Dy2 N1 C7 22.5(6) . .
O8 Dy2 N1 C7 119.9(6) . .
O4 Dy2 N1 C7 -73.0(6) . .
O6 Dy2 N1 C7 52.7(7) . .
O7 Dy2 N1 C7 150.7(5) . .
O5 Dy2 N1 C7 -65.0(6) . .
C20 Dy2 N1 C7 -72.3(6) . .
C27 Dy2 N1 C7 90.4(7) . .
O10 Dy2 N1 C8 24.4(5) . .
O1 Dy2 N1 C8 -164.9(5) . .
O8 Dy2 N1 C8 -67.6(5) . .
O4 Dy2 N1 C8 99.5(5) . .
O6 Dy2 N1 C8 -134.7(4) . .
O7 Dy2 N1 C8 -36.8(7) . .
O5 Dy2 N1 C8 107.5(5) . .
C20 Dy2 N1 C8 100.2(5) . .
C27 Dy2 N1 C8 -97.1(6) . .
O10 Dy2 O1 C1 -8.8(10) . .
O8 Dy2 O1 C1 -105.1(7) . .
O4 Dy2 O1 C1 96.0(7) . .
O6 Dy2 O1 C1 172.0(8) . .
O7 Dy2 O1 C1 178.1(7) . .
O5 Dy2 O1 C1 46.6(7) . .
N1 Dy2 O1 C1 -29.4(7) . .
C20 Dy2 O1 C1 69.3(7) . .
C27 Dy2 O1 C1 174.9(7) . .
O10 Dy2 O4 C20 76.6(4) . .
O1 Dy2 O4 C20 -77.2(4) . .
O8 Dy2 O4 C20 153.6(4) . .
O6 Dy2 O4 C20 -144.4(4) . .
O7 Dy2 O4 C20 161.2(4) . .
O5 Dy2 O4 C20 -8.0(4) . .
N1 Dy2 O4 C20 1.6(5) . .
C27 Dy2 O4 C20 -171.0(5) . .
O10 Dy2 O5 C20 -79.5(4) . .
O1 Dy2 O5 C20 122.7(4) . .
O8 Dy2 O5 C20 -154.1(4) . .
O4 Dy2 O5 C20 8.0(4) . .
O6 Dy2 O5 C20 60.1(5) . .
O7 Dy2 O5 C20 -5.2(5) . .
N1 Dy2 O5 C20 -164.1(5) . .
C27 Dy2 O5 C20 29.5(5) . .
O10 Dy2 O6 C27 -6.0(5) . .
O1 Dy2 O6 C27 173.5(5) . .
O8 Dy2 O6 C27 78.4(4) . .
O4 Dy2 O6 C27 -77.3(4) . .
O7 Dy2 O6 C27 -0.3(4) . .
O5 Dy2 O6 C27 -117.2(4) . .
N1 Dy2 O6 C27 143.0(4) . .
C20 Dy2 O6 C27 -93.2(4) . .
O10 Dy2 O7 C27 176.3(4) . .
O1 Dy2 O7 C27 -6.9(5) . .
O8 Dy2 O7 C27 -91.9(4) . .
O4 Dy2 O7 C27 91.7(4) . .
O6 Dy2 O7 C27 0.2(4) . .
O5 Dy2 O7 C27 102.7(4) . .
N1 Dy2 O7 C27 -122.7(5) . .
C20 Dy2 O7 C27 100.3(4) . .
O10 Dy2 O8 C41 85.8(11) . .
O1 Dy2 O8 C41 -121.1(11) . .
O4 Dy2 O8 C41 10.5(13) . .
O6 Dy2 O8 C41 -51.1(11) . .
O7 Dy2 O8 C41 2.9(11) . .
O5 Dy2 O8 C41 158.2(10) . .
N1 Dy2 O8 C41 168.1(11) . .
C20 Dy2 O8 C41 86.5(15) . .
C27 Dy2 O8 C41 -24.6(11) . .
O11 Dy1 O9 C41 10.5(9) . .
O14 Dy1 O9 C41 -140.4(9) . .
O17 Dy1 O9 C41 102.2(9) . .
O12 Dy1 O9 C41 -61.9(9) . .
O16 Dy1 O9 C41 80.7(9) . .
O15 Dy1 O9 C41 150.6(9) . .
O13 Dy1 O9 C41 -73.3(9) . .
C55 Dy1 O9 C41 -66.5(9) . .
O1 Dy2 O10 C34 -111.0(14) . .
O8 Dy2 O10 C34 -14.1(14) . .
O4 Dy2 O10 C34 139.0(14) . .
O6 Dy2 O10 C34 67.9(14) . .
O7 Dy2 O10 C34 63.2(14) . .
O5 Dy2 O10 C34 -166.8(14) . .
N1 Dy2 O10 C34 -91.3(14) . .
C20 Dy2 O10 C34 166.0(14) . .
C27 Dy2 O10 C34 65.0(14) . .
O14 Dy1 O11 C34 155.4(9) . .
O9 Dy1 O11 C34 49.5(10) . .
O17 Dy1 O11 C34 -99.5(10) . .
O12 Dy1 O11 C34 124.4(10) . .
O16 Dy1 O11 C34 -20.5(10) . .
O15 Dy1 O11 C34 -41.0(11) . .
O13 Dy1 O11 C34 179.0(10) . .
C55 Dy1 O11 C34 151.7(10) . .
O11 Dy1 O12 C55 85.6(4) . .
O14 Dy1 O12 C55 -78.9(5) . .
O9 Dy1 O12 C55 -169.9(5) . .
O17 Dy1 O12 C55 20.7(5) . .
O16 Dy1 O12 C55 135.9(4) . .
O15 Dy1 O12 C55 -109.6(5) . .
O13 Dy1 O12 C55 -0.8(4) . .
O11 Dy1 O13 C55 -79.5(4) . .
O14 Dy1 O13 C55 88.4(4) . .
O9 Dy1 O13 C55 14.8(5) . .
O17 Dy1 O13 C55 -162.9(5) . .
O12 Dy1 O13 C55 0.8(4) . .
O16 Dy1 O13 C55 -115.3(5) . .
O15 Dy1 O13 C55 132.3(4) . .
O11 Dy1 O14 C48 39(3) . .
O9 Dy1 O14 C48 148(3) . .
O17 Dy1 O14 C48 -60(3) . .
O12 Dy1 O14 C48 70(3) . .
O16 Dy1 O14 C48 -146(3) . .
O15 Dy1 O14 C48 -130(3) . .
O13 Dy1 O14 C48 15(3) . .
C55 Dy1 O14 C48 43(3) . .
O11 Dy1 O15 C63 72.0(8) . .
O14 Dy1 O15 C63 -116.8(8) . .
O9 Dy1 O15 C63 -25.2(7) . .
O17 Dy1 O15 C63 131.8(7) . .
O12 Dy1 O15 C63 -84.5(8) . .
O16 Dy1 O15 C63 50.8(7) . .
O13 Dy1 O15 C63 -162.4(7) . .
C55 Dy1 O15 C63 -128.7(7) . .
O11 Dy1 O16 C62 -92.5(8) . .
O14 Dy1 O16 C62 90.5(8) . .
O9 Dy1 O16 C62 161.3(8) . .
O17 Dy1 O16 C62 -7.7(8) . .
O12 Dy1 O16 C62 -143.1(7) . .
O15 Dy1 O16 C62 73.7(8) . .
O13 Dy1 O16 C62 -55.9(9) . .
C55 Dy1 O16 C62 -106.9(8) . .
O11 Dy1 O17 C48 -147.8(8) . 2_645
O14 Dy1 O17 C48 1.9(8) . 2_645
O9 Dy1 O17 C48 115.2(8) . 2_645
O12 Dy1 O17 C48 -85.4(8) . 2_645
O16 Dy1 O17 C48 136.5(8) . 2_645
O15 Dy1 O17 C48 65.9(8) . 2_645
O13 Dy1 O17 C48 -68.2(8) . 2_645
C55 Dy1 O17 C48 -76.1(8) . 2_645
Dy2 O1 C1 C2 21.0(11) . .
Dy2 O1 C1 C6 -158.9(5) . .
O1 C1 C2 C3 179.1(7) . .
C6 C1 C2 C3 -0.9(11) . .
O1 C1 C2 C7 8.2(11) . .
C6 C1 C2 C7 -171.9(7) . .
C1 C2 C3 C4 4.3(12) . .
C7 C2 C3 C4 175.9(7) . .
C2 C3 C4 C5 -5.0(12) . .
C2 C3 C4 C13 -178.6(8) . .
C3 C4 C5 C6 2.5(12) . .
C13 C4 C5 C6 176.3(8) . .
C4 C5 C6 C14 -175.7(8) . .
C4 C5 C6 C1 0.4(12) . .
O1 C1 C6 C14 -5.3(11) . .
C2 C1 C6 C14 174.7(7) . .
O1 C1 C6 C5 178.7(7) . .
C2 C1 C6 C5 -1.3(10) . .
C8 N1 C7 C2 174.7(7) . .
Dy2 N1 C7 C2 -13.0(11) . .
C3 C2 C7 N1 -179.9(7) . .
C1 C2 C7 N1 -8.8(12) . .
C7 N1 C8 C9 -7.4(10) . .
Dy2 N1 C8 C9 179.3(5) . .
C12 O2 C9 C10 1.7(9) . .
C12 O2 C9 C8 -179.6(7) . .
N1 C8 C9 C10 109.5(10) . .
N1 C8 C9 O2 -68.8(9) . .
O2 C9 C10 C11 -1.5(9) . .
C8 C9 C10 C11 -179.9(8) . .
C9 C10 C11 C12 0.7(10) . .
C10 C11 C12 O2 0.3(11) . .
C9 O2 C12 C11 -1.2(10) . .
C15 N2 C14 C6 -175.6(7) . .
C5 C6 C14 N2 177.3(7) . .
C1 C6 C14 N2 1.3(12) . .
C14 N2 C15 C16 86.7(9) . .
C19 O3 C16 C17 -1.0(9) . .
C19 O3 C16 C15 -175.1(7) . .
N2 C15 C16 C17 131.1(10) . .
N2 C15 C16 O3 -56.7(9) . .
O3 C16 C17 C18 0.0(10) . .
C15 C16 C17 C18 172.4(9) . .
C16 C17 C18 C19 1.1(10) . .
C17 C18 C19 O3 -1.8(11) . .
C16 O3 C19 C18 1.7(10) . .
Dy2 O5 C20 O4 -14.3(7) . .
Dy2 O5 C20 C21 163.5(6) . .
Dy2 O4 C20 O5 14.7(7) . .
Dy2 O4 C20 C21 -163.2(5) . .
O10 Dy2 C20 O5 95.5(4) . .
O1 Dy2 C20 O5 -57.5(4) . .
O8 Dy2 C20 O5 94.7(11) . .
O4 Dy2 C20 O5 -165.7(7) . .
O6 Dy2 C20 O5 -129.2(4) . .
O7 Dy2 C20 O5 175.8(4) . .
N1 Dy2 C20 O5 15.6(5) . .
C27 Dy2 C20 O5 -156.6(4) . .
O10 Dy2 C20 O4 -98.8(4) . .
O1 Dy2 C20 O4 108.2(4) . .
O8 Dy2 C20 O4 -99.6(11) . .
O6 Dy2 C20 O4 36.6(4) . .
O7 Dy2 C20 O4 -18.5(4) . .
O5 Dy2 C20 O4 165.7(7) . .
N1 Dy2 C20 O4 -178.7(4) . .
C27 Dy2 C20 O4 9.1(5) . .
O10 Dy2 C20 C21 -10(2) . .
O1 Dy2 C20 C21 -163(2) . .
O8 Dy2 C20 C21 -11(3) . .
O4 Dy2 C20 C21 88(2) . .
O6 Dy2 C20 C21 125(2) . .
O7 Dy2 C20 C21 70(2) . .
O5 Dy2 C20 C21 -106(2) . .
N1 Dy2 C20 C21 -90(2) . .
C27 Dy2 C20 C21 97(2) . .
O5 C20 C21 C22 -5.9(10) . .
O4 C20 C21 C22 172.0(7) . .
Dy2 C20 C21 C22 92(2) . .
O5 C20 C21 C26 174.6(7) . .
O4 C20 C21 C26 -7.5(10) . .
Dy2 C20 C21 C26 -88(2) . .
C26 C21 C22 C23 1.7(11) . .
C20 C21 C22 C23 -177.8(7) . .
C21 C22 C23 C24 -0.2(13) . .
C22 C23 C24 C25 -1.6(14) . .
C23 C24 C25 C26 1.7(14) . .
C24 C25 C26 C21 -0.2(14) . .
C22 C21 C26 C25 -1.6(12) . .
C20 C21 C26 C25 177.9(7) . .
Dy2 O6 C27 O7 0.4(7) . .
Dy2 O6 C27 C28 -179.2(6) . .
Dy2 O7 C27 O6 -0.4(7) . .
Dy2 O7 C27 C28 179.2(6) . .
O10 Dy2 C27 O6 175.6(4) . .
O1 Dy2 C27 O6 -6.2(4) . .
O8 Dy2 C27 O6 -97.9(4) . .
O4 Dy2 C27 O6 98.0(4) . .
O7 Dy2 C27 O6 179.6(7) . .
O5 Dy2 C27 O6 80.4(5) . .
N1 Dy2 C27 O6 -68.7(6) . .
C20 Dy2 C27 O6 93.7(4) . .
O10 Dy2 C27 O7 -3.9(5) . .
O1 Dy2 C27 O7 174.3(4) . .
O8 Dy2 C27 O7 82.6(4) . .
O4 Dy2 C27 O7 -81.6(4) . .
O6 Dy2 C27 O7 -179.6(7) . .
O5 Dy2 C27 O7 -99.2(4) . .
N1 Dy2 C27 O7 111.8(5) . .
C20 Dy2 C27 O7 -85.8(4) . .
O10 Dy2 C27 C28 -53(36) . .
O1 Dy2 C27 C28 125(36) . .
O8 Dy2 C27 C28 34(36) . .
O4 Dy2 C27 C28 -131(36) . .
O6 Dy2 C27 C28 132(36) . .
O7 Dy2 C27 C28 -49(36) . .
O5 Dy2 C27 C28 -148(36) . .
N1 Dy2 C27 C28 63(36) . .
C20 Dy2 C27 C28 -135(36) . .
O6 C27 C28 C33 -163.2(7) . .
O7 C27 C28 C33 17.2(11) . .
Dy2 C27 C28 C33 66(36) . .
O6 C27 C28 C29 16.9(11) . .
O7 C27 C28 C29 -162.7(7) . .
Dy2 C27 C28 C29 -114(36) . .
C33 C28 C29 C30 1.1(13) . .
C27 C28 C29 C30 -179.0(8) . .
C28 C29 C30 C31 1.3(15) . .
C29 C30 C31 C32 -1.9(16) . .
C30 C31 C32 C33 0.1(15) . .
C31 C32 C33 C28 2.3(14) . .
C29 C28 C33 C32 -2.8(13) . .
C27 C28 C33 C32 177.3(8) . .
Dy1 O11 C34 O10 -48.7(15) . .
Dy1 O11 C34 C35 132.0(8) . .
Dy2 O10 C34 O11 9(2) . .
Dy2 O10 C34 C35 -171.2(10) . .
O11 C34 C35 C40 -19.3(11) . .
O10 C34 C35 C40 161.4(7) . .
O11 C34 C35 C36 162.6(7) . .
O10 C34 C35 C36 -16.8(11) . .
C40 C35 C36 C37 1.3(12) . .
C34 C35 C36 C37 179.4(7) . .
C35 C36 C37 C38 -2.2(13) . .
C36 C37 C38 C39 1.0(14) . .
C37 C38 C39 C40 1.1(14) . .
C36 C35 C40 C39 0.9(12) . .
C34 C35 C40 C39 -177.3(7) . .
C38 C39 C40 C35 -2.1(13) . .
Dy2 O8 C41 O9 -74.4(13) . .
Dy2 O8 C41 C42 108.3(10) . .
Dy1 O9 C41 O8 -11.1(14) . .
Dy1 O9 C41 C42 166.2(6) . .
O8 C41 C42 C43 -10.6(11) . .
O9 C41 C42 C43 171.9(7) . .
O8 C41 C42 C47 167.8(7) . .
O9 C41 C42 C47 -9.7(11) . .
C47 C42 C43 C44 0.0(13) . .
C41 C42 C43 C44 178.5(8) . .
C42 C43 C44 C45 -1.3(16) . .
C43 C44 C45 C46 1.4(17) . .
C44 C45 C46 C47 -0.3(16) . .
C43 C42 C47 C46 1.0(12) . .
C41 C42 C47 C46 -177.4(8) . .
C45 C46 C47 C42 -0.9(14) . .
Dy1 O14 C48 O17 64(3) . 2_645
Dy1 O14 C48 C49 -118(3) . .
O14 C48 C49 C54 -173.7(8) . .
O17 C48 C49 C54 4.7(11) 2_645 .
O14 C48 C49 C50 5.4(12) . .
O17 C48 C49 C50 -176.2(7) 2_645 .
C54 C49 C50 C51 -0.1(12) . .
C48 C49 C50 C51 -179.1(8) . .
C49 C50 C51 C52 -0.8(13) . .
C50 C51 C52 C53 -0.1(14) . .
C51 C52 C53 C54 1.9(14) . .
C50 C49 C54 C53 1.9(12) . .
C48 C49 C54 C53 -179.1(7) . .
C52 C53 C54 C49 -2.7(13) . .
Dy1 O12 C55 O13 1.4(7) . .
Dy1 O12 C55 C56 -178.2(6) . .
Dy1 O13 C55 O12 -1.3(7) . .
Dy1 O13 C55 C56 178.3(6) . .
O11 Dy1 C55 O12 -87.2(4) . .
O14 Dy1 C55 O12 94.7(5) . .
O9 Dy1 C55 O12 10.2(5) . .
O17 Dy1 C55 O12 -163.9(4) . .
O16 Dy1 C55 O12 -72.8(6) . .
O15 Dy1 C55 O12 106.2(5) . .
O13 Dy1 C55 O12 178.6(7) . .
O11 Dy1 C55 O13 94.1(4) . .
O14 Dy1 C55 O13 -83.9(4) . .
O9 Dy1 C55 O13 -168.5(4) . .
O17 Dy1 C55 O13 17.5(5) . .
O12 Dy1 C55 O13 -178.6(7) . .
O16 Dy1 C55 O13 108.5(5) . .
O15 Dy1 C55 O13 -72.4(6) . .
O11 Dy1 C55 C56 -51(12) . .
O14 Dy1 C55 C56 130(12) . .
O9 Dy1 C55 C56 46(12) . .
O17 Dy1 C55 C56 -128(12) . .
O12 Dy1 C55 C56 36(12) . .
O16 Dy1 C55 C56 -37(13) . .
O15 Dy1 C55 C56 142(12) . .
O13 Dy1 C55 C56 -146(13) . .
O12 C55 C56 C57 1.7(11) . .
O13 C55 C56 C57 -177.9(7) . .
Dy1 C55 C56 C57 -33(13) . .
O12 C55 C56 C61 -178.9(8) . .
O13 C55 C56 C61 1.5(12) . .
Dy1 C55 C56 C61 146(12) . .
C61 C56 C57 C58 -1.0(12) . .
C55 C56 C57 C58 178.4(7) . .
C56 C57 C58 C59 1.0(13) . .
C57 C58 C59 C60 -0.3(14) . .
C58 C59 C60 C61 -0.4(15) . .
C59 C60 C61 C56 0.5(15) . .
C57 C56 C61 C60 0.2(14) . .
C55 C56 C61 C60 -179.2(9) . .
